data_4064972
loop_
_publ_author_name
'Albahily, Khalid'
'Shaikh, Yacoob'
'Ahmed, Zeeshan'
'Korobkov, Ilia'
'Gambarotta, Sandro'
'Duchateau, Robbert'

_publ_section_title
;
 Isolation of a Self-Activating Ethylene Trimerization Catalyst of a
 Cr-SNS System
;
_journal_issue 15
_journal_name_full Organometallics
_journal_page_first 4159
_journal_paper_doi 10.1021/om2004699
_journal_volume 30
_journal_year 2011
_chemical_formula_sum 'C19 H33 Cl2 Cr N O S2'
_chemical_formula_weight 478.48
_chemical_name_systematic
; 
 ? 
;
_space_group_IT_number 14
_symmetry_cell_setting monoclinic
_symmetry_space_group_name_Hall '-P 2ybc'
_symmetry_space_group_name_H-M 'P 1 21/c 1'
_atom_sites_solution_hydrogens geom
_atom_sites_solution_primary direct
_atom_sites_solution_secondary difmap
_audit_creation_method SHELXL-97
_cell_angle_alpha 90.00
_cell_angle_beta 107.792(2)
_cell_angle_gamma 90.00
_cell_formula_units_Z 4
_cell_length_a 11.9048(14)
_cell_length_b 12.2321(14)
_cell_length_c 17.021(2)
_cell_measurement_reflns_used 2299
_cell_measurement_temperature 203(2)
_cell_measurement_theta_max 25.63
_cell_measurement_theta_min 2.45
_cell_volume 2360.1(5)
_computing_cell_refinement 'Bruker SMART'
_computing_data_collection 'Bruker SMART'
_computing_data_reduction 'Bruker SAINT'
_computing_molecular_graphics 'Bruker SHELXTL'
_computing_publication_material 'Bruker SHELXTL'
_computing_structure_refinement 'SHELXL-97 (Sheldrick, 1997)'
_computing_structure_solution 'SHELXS-97 (Sheldrick, 1990)'
_diffrn_ambient_temperature 203(2)
_diffrn_measured_fraction_theta_full 0.921
_diffrn_measured_fraction_theta_max 0.921
_diffrn_measurement_device_type 'CCD area detector'
_diffrn_measurement_method 'phi and omega scans'
_diffrn_radiation_monochromator graphite
_diffrn_radiation_source 'fine-focus sealed tube'
_diffrn_radiation_type MoK\a
_diffrn_radiation_wavelength 0.71073
_diffrn_reflns_av_R_equivalents 0.0428
_diffrn_reflns_av_sigmaI/netI 0.0964
_diffrn_reflns_limit_h_max 14
_diffrn_reflns_limit_h_min -11
_diffrn_reflns_limit_k_max 14
_diffrn_reflns_limit_k_min -14
_diffrn_reflns_limit_l_max 5
_diffrn_reflns_limit_l_min -20
_diffrn_reflns_number 6488
_diffrn_reflns_theta_full 25.70
_diffrn_reflns_theta_max 25.70
_diffrn_reflns_theta_min 2.09
_exptl_absorpt_coefficient_mu 0.897
_exptl_absorpt_correction_T_max 0.9565
_exptl_absorpt_correction_T_min 0.8069
_exptl_absorpt_correction_type multi-scan
_exptl_absorpt_process_details SADABS
_exptl_crystal_colour brown
_exptl_crystal_density_diffrn 1.347
_exptl_crystal_density_meas ?
_exptl_crystal_density_method 'not measured'
_exptl_crystal_description plate
_exptl_crystal_F_000 1008
_exptl_crystal_size_max 0.25
_exptl_crystal_size_mid 0.10
_exptl_crystal_size_min 0.05
_refine_diff_density_max 0.410
_refine_diff_density_min -0.287
_refine_diff_density_rms 0.080
_refine_ls_extinction_method none
_refine_ls_goodness_of_fit_ref 0.968
_refine_ls_hydrogen_treatment constr
_refine_ls_matrix_type full
_refine_ls_number_parameters 287
_refine_ls_number_reflns 4137
_refine_ls_number_restraints 166
_refine_ls_restrained_S_all 0.959
_refine_ls_R_factor_all 0.1089
_refine_ls_R_factor_gt 0.0551
_refine_ls_shift/su_max 0.000
_refine_ls_shift/su_mean 0.000
_refine_ls_structure_factor_coef Fsqd
_refine_ls_weighting_details 'calc w=1/[\s^2^(Fo^2^)+(0.0631P)^2^+0.0000P] where P=(Fo^2^+2Fc^2^)/3'
_refine_ls_weighting_scheme calc
_refine_ls_wR_factor_gt 0.1181
_refine_ls_wR_factor_ref 0.1378
_reflns_number_gt 2454
_reflns_number_total 4137
_reflns_threshold_expression >2sigma(I)
_cod_data_source_file om2004699_si_001.cif
_cod_data_source_block 07116
_cod_depositor_comments
;
The following automatic conversions were performed:

'_symmetry_cell_setting' value 'Monoclinic' changed to 'monoclinic'
according to /home/saulius/struct/CIF-dictionaries/cif_core.dic
dictionary named 'cif_core.dic' version 2.4.1 from 2010-06-29.

Automatic conversion script
Id: cif_fix_values 1715 2011-07-08 13:25:40Z adriana 

The following automatic conversions were performed:

'_exptl_crystal_density_meas' value 'n/a' was changed to '?' - the
value is perceived as not measured.

Automatic conversion script
Id: cif_fix_values 3008 2015-01-20 13:52:24Z robertas 
;
_cod_original_cell_volume 2360.0(5)
_cod_original_sg_symbol_H-M P2(1)/c
_cod_database_code 4064972

loop_
_symmetry_equiv_pos_as_xyz
'x, y, z'
'-x, y+1/2, -z+1/2'
'-x, -y, -z'
'x, -y-1/2, z-1/2'

loop_
_atom_site_label
_atom_site_type_symbol
_atom_site_fract_x
_atom_site_fract_y
_atom_site_fract_z
_atom_site_U_iso_or_equiv
_atom_site_adp_type
_atom_site_occupancy
_atom_site_symmetry_multiplicity
_atom_site_calc_flag
_atom_site_refinement_flags
_atom_site_disorder_assembly
_atom_site_disorder_group
Cr1 Cr 0.71288(6) 0.73618(6) 0.23812(4) 0.03229(19) Uani 1 1 d . . .
Cl1 Cl 0.84229(10) 0.83423(9) 0.17832(6) 0.0407(3) Uani 1 1 d . A .
Cl2 Cl 0.57534(10) 0.64075(10) 0.28993(8) 0.0513(3) Uani 1 1 d . A .
S1 S 0.69430(10) 0.88737(9) 0.35243(7) 0.0365(3) Uani 1 1 d . A .
S2 S 0.79946(9) 0.55727(9) 0.17574(6) 0.0313(3) Uani 1 1 d . A .
N1 N 0.8585(3) 0.6876(3) 0.34329(18) 0.0268(8) Uani 1 1 d . A .
C1 C 0.7930(4) 1.0069(3) 0.3735(3) 0.0374(11) Uani 1 1 d . . .
C2 C 0.7750(4) 1.0699(4) 0.4459(3) 0.0535(14) Uani 1 1 d . A .
H2A H 0.8244 1.1346 0.4563 0.080 Uiso 1 1 calc R . .
H2B H 0.7962 1.0238 0.4946 0.080 Uiso 1 1 calc R . .
H2C H 0.6929 1.0913 0.4328 0.080 Uiso 1 1 calc R . .
C3 C 0.9208(4) 0.9734(3) 0.3908(3) 0.0377(11) Uani 1 1 d . A .
H3A H 0.9701 1.0381 0.3999 0.056 Uiso 1 1 calc R . .
H3B H 0.9296 0.9330 0.3440 0.056 Uiso 1 1 calc R . .
H3C H 0.9443 0.9275 0.4396 0.056 Uiso 1 1 calc R . .
C4 C 0.7525(4) 1.0738(4) 0.2951(3) 0.0481(13) Uani 1 1 d . A .
H4A H 0.7980 1.1408 0.3021 0.072 Uiso 1 1 calc R . .
H4B H 0.6695 1.0915 0.2833 0.072 Uiso 1 1 calc R . .
H4C H 0.7638 1.0321 0.2497 0.072 Uiso 1 1 calc R . .
C5 C 0.7638(4) 0.7903(3) 0.4320(2) 0.0361(11) Uani 1 1 d . . .
H5A H 0.7932 0.8303 0.4842 0.043 Uiso 1 1 calc R A .
H5B H 0.7030 0.7396 0.4376 0.043 Uiso 1 1 calc R . .
C6 C 0.8651(4) 0.7230(3) 0.4206(2) 0.0324(10) Uani 1 1 d . A .
C7 C 0.9560(4) 0.6933(4) 0.4879(3) 0.0409(12) Uani 1 1 d . . .
H7A H 0.9585 0.7183 0.5407 0.049 Uiso 1 1 calc R A .
C8 C 1.0445(4) 0.6264(4) 0.4784(3) 0.0446(13) Uani 1 1 d . A .
H8 H 1.1076 0.6055 0.5244 0.053 Uiso 1 1 calc R . .
C9 C 1.0390(4) 0.5911(4) 0.4013(3) 0.0363(11) Uani 1 1 d . . .
H9A H 1.0989 0.5463 0.3934 0.044 Uiso 1 1 calc R A .
C10 C 0.9444(4) 0.6217(3) 0.3347(2) 0.0281(10) Uani 1 1 d . A .
C11 C 0.9408(3) 0.5846(3) 0.2497(2) 0.0322(10) Uani 1 1 d . . .
H11A H 0.9882 0.5179 0.2557 0.039 Uiso 1 1 calc R A .
H11B H 0.9799 0.6407 0.2262 0.039 Uiso 1 1 calc R . .
C12 C 0.7579(4) 0.4195(3) 0.2009(2) 0.0333(11) Uani 1 1 d . . .
C13 C 0.7797(4) 0.4058(4) 0.2940(3) 0.0437(12) Uani 1 1 d . A .
H13A H 0.7457 0.3373 0.3044 0.066 Uiso 1 1 calc R . .
H13B H 0.7433 0.4660 0.3144 0.066 Uiso 1 1 calc R . .
H13C H 0.8639 0.4055 0.3222 0.066 Uiso 1 1 calc R . .
C14 C 0.8283(4) 0.3331(3) 0.1709(2) 0.0390(12) Uani 1 1 d . A .
H14A H 0.8067 0.2609 0.1849 0.058 Uiso 1 1 calc R . .
H14B H 0.9120 0.3449 0.1972 0.058 Uiso 1 1 calc R . .
H14C H 0.8109 0.3388 0.1115 0.058 Uiso 1 1 calc R . .
C15 C 0.6266(4) 0.4104(4) 0.1539(3) 0.0500(13) Uani 1 1 d . A .
H15A H 0.5986 0.3380 0.1618 0.075 Uiso 1 1 calc R . .
H15B H 0.6144 0.4228 0.0956 0.075 Uiso 1 1 calc R . .
H15C H 0.5833 0.4648 0.1745 0.075 Uiso 1 1 calc R . .
O1 O 0.5735(10) 0.7850(10) 0.1381(5) 0.0533(18) Uani 0.50 1 d PDU A 1
C21 C 0.5308(9) 0.7370(9) 0.0583(7) 0.061(2) Uani 0.50 1 d PDU A 1
H21A H 0.4999 0.6637 0.0626 0.073 Uiso 0.50 1 calc PR A 1
H21B H 0.5955 0.7299 0.0342 0.073 Uiso 0.50 1 calc PR A 1
C22 C 0.4363(9) 0.8064(9) 0.0045(6) 0.062(2) Uani 0.50 1 d PDU A 1
H22A H 0.4674 0.8547 -0.0298 0.074 Uiso 0.50 1 calc PR A 1
H22B H 0.3728 0.7617 -0.0312 0.074 Uiso 0.50 1 calc PR A 1
C23 C 0.3952(10) 0.8684(11) 0.0623(6) 0.061(2) Uani 0.50 1 d PDU A 1
H23A H 0.3147 0.8463 0.0590 0.073 Uiso 0.50 1 calc PR A 1
H23B H 0.3947 0.9466 0.0497 0.073 Uiso 0.50 1 calc PR A 1
C24 C 0.4758(8) 0.8468(10) 0.1455(6) 0.056(2) Uani 0.50 1 d PDU A 1
H24A H 0.5035 0.9159 0.1739 0.068 Uiso 0.50 1 calc PR A 1
H24B H 0.4346 0.8059 0.1779 0.068 Uiso 0.50 1 calc PR A 1
O1A O 0.5735(11) 0.7850(10) 0.1381(5) 0.0533(18) Uani 0.50 1 d PDU A 2
C21A C 0.5707(9) 0.7674(10) 0.0553(6) 0.057(2) Uani 0.50 1 d PDU A 2
H21C H 0.5543 0.6904 0.0402 0.068 Uiso 0.50 1 calc PR A 2
H21D H 0.6465 0.7872 0.0478 0.068 Uiso 0.50 1 calc PR A 2
C22A C 0.4792(9) 0.8351(10) 0.0059(7) 0.063(2) Uani 0.50 1 d PDU A 2
H22C H 0.4214 0.7904 -0.0349 0.075 Uiso 0.50 1 calc PR A 2
H22D H 0.5121 0.8888 -0.0237 0.075 Uiso 0.50 1 calc PR A 2
C23A C 0.4224(10) 0.8905(12) 0.0583(6) 0.061(2) Uani 0.50 1 d PDU A 2
H23C H 0.3532 0.8501 0.0623 0.074 Uiso 0.50 1 calc PR A 2
H23D H 0.3987 0.9649 0.0388 0.074 Uiso 0.50 1 calc PR A 2
C24A C 0.5167(9) 0.8911(10) 0.1366(6) 0.063(2) Uani 0.50 1 d PDU A 2
H24C H 0.4849 0.8985 0.1831 0.076 Uiso 0.50 1 calc PR A 2
H24D H 0.5722 0.9509 0.1386 0.076 Uiso 0.50 1 calc PR A 2

loop_
_atom_site_aniso_label
_atom_site_aniso_U_11
_atom_site_aniso_U_22
_atom_site_aniso_U_33
_atom_site_aniso_U_23
_atom_site_aniso_U_13
_atom_site_aniso_U_12
Cr1 0.0278(4) 0.0342(4) 0.0349(4) -0.0056(3) 0.0096(3) -0.0016(3)
Cl1 0.0476(7) 0.0387(6) 0.0391(6) -0.0002(5) 0.0179(5) -0.0055(6)
Cl2 0.0422(7) 0.0464(7) 0.0742(8) -0.0140(6) 0.0309(6) -0.0141(6)
S1 0.0311(6) 0.0374(6) 0.0434(6) -0.0098(5) 0.0149(5) -0.0016(5)
S2 0.0349(6) 0.0299(6) 0.0297(5) -0.0030(4) 0.0105(5) 0.0003(5)
N1 0.0249(19) 0.0273(19) 0.0302(17) -0.0032(15) 0.0112(15) -0.0082(16)
C1 0.040(3) 0.032(3) 0.041(2) -0.009(2) 0.013(2) 0.002(2)
C2 0.062(3) 0.043(3) 0.063(3) -0.020(2) 0.031(3) -0.006(3)
C3 0.041(3) 0.035(3) 0.040(2) -0.005(2) 0.015(2) -0.005(2)
C4 0.041(3) 0.046(3) 0.052(3) 0.000(2) 0.007(2) 0.004(3)
C5 0.050(3) 0.033(2) 0.030(2) -0.0076(19) 0.021(2) -0.008(2)
C6 0.042(3) 0.024(2) 0.037(2) -0.0015(18) 0.019(2) -0.007(2)
C7 0.056(3) 0.037(3) 0.030(2) -0.005(2) 0.014(2) -0.006(2)
C8 0.040(3) 0.040(3) 0.043(3) 0.003(2) -0.004(2) -0.003(2)
C9 0.036(3) 0.035(3) 0.036(2) 0.003(2) 0.010(2) 0.001(2)
C10 0.029(2) 0.022(2) 0.034(2) -0.0019(17) 0.0101(19) -0.003(2)
C11 0.029(2) 0.032(2) 0.038(2) -0.0051(19) 0.0144(19) -0.001(2)
C12 0.034(3) 0.030(2) 0.035(2) -0.0052(18) 0.009(2) -0.006(2)
C13 0.059(3) 0.036(3) 0.044(2) -0.004(2) 0.028(2) -0.009(2)
C14 0.052(3) 0.028(2) 0.037(2) -0.0053(19) 0.014(2) 0.000(2)
C15 0.052(3) 0.037(3) 0.067(3) -0.014(2) 0.027(3) -0.009(2)
O1 0.035(3) 0.078(3) 0.041(3) -0.010(3) 0.004(3) 0.014(3)
C21 0.044(4) 0.083(4) 0.048(3) -0.015(3) 0.003(3) 0.006(4)
C22 0.045(4) 0.082(4) 0.050(3) -0.009(3) 0.004(3) 0.001(4)
C23 0.042(4) 0.084(4) 0.054(3) 0.000(3) 0.011(3) 0.009(4)
C24 0.038(4) 0.083(4) 0.048(3) -0.008(3) 0.012(3) 0.016(3)
O1A 0.035(3) 0.078(3) 0.041(3) -0.010(3) 0.004(3) 0.014(3)
C21A 0.035(4) 0.089(4) 0.045(3) -0.017(3) 0.010(3) 0.005(4)
C22A 0.051(4) 0.085(4) 0.050(3) -0.001(3) 0.013(3) 0.004(4)
C23A 0.046(4) 0.079(4) 0.054(4) -0.003(3) 0.007(3) 0.014(4)
C24A 0.046(4) 0.078(4) 0.055(4) -0.013(4) -0.001(3) 0.019(4)

loop_
_atom_type_symbol
_atom_type_description
_atom_type_scat_dispersion_real
_atom_type_scat_dispersion_imag
_atom_type_scat_source
C C 0.0033 0.0016 'International Tables Vol C Tables 4.2.6.8 and 6.1.1.4'
H H 0.0000 0.0000 'International Tables Vol C Tables 4.2.6.8 and 6.1.1.4'
N N 0.0061 0.0033 'International Tables Vol C Tables 4.2.6.8 and 6.1.1.4'
O O 0.0106 0.0060 'International Tables Vol C Tables 4.2.6.8 and 6.1.1.4'
S S 0.1246 0.1234 'International Tables Vol C Tables 4.2.6.8 and 6.1.1.4'
Cr Cr 0.3209 0.6236 'International Tables Vol C Tables 4.2.6.8 and 6.1.1.4'
Cl Cl 0.1484 0.1585 'International Tables Vol C Tables 4.2.6.8 and 6.1.1.4'

loop_
_geom_angle_atom_site_label_1
_geom_angle_atom_site_label_2
_geom_angle_atom_site_label_3
_geom_angle
O1A Cr1 O1 0.0(10)
O1A Cr1 N1 179.2(3)
O1 Cr1 N1 179.2(3)
O1A Cr1 Cl2 88.7(4)
O1 Cr1 Cl2 88.7(4)
N1 Cr1 Cl2 91.53(9)
O1A Cr1 Cl1 88.0(4)
O1 Cr1 Cl1 88.0(4)
N1 Cr1 Cl1 91.85(9)
Cl2 Cr1 Cl1 176.59(5)
O1A Cr1 S1 99.9(3)
O1 Cr1 S1 99.9(3)
N1 Cr1 S1 79.40(9)
Cl2 Cr1 S1 81.64(4)
Cl1 Cr1 S1 99.48(4)
O1A Cr1 S2 102.2(3)
O1 Cr1 S2 102.2(3)
N1 Cr1 S2 78.54(9)
Cl2 Cr1 S2 97.64(4)
Cl1 Cr1 S2 82.55(4)
S1 Cr1 S2 157.90(4)
C5 S1 C1 104.9(2)
C5 S1 Cr1 88.33(13)
C1 S1 Cr1 119.27(14)
C11 S2 C12 105.53(19)
C11 S2 Cr1 87.86(13)
C12 S2 Cr1 118.46(14)
C10 N1 C6 118.3(3)
C10 N1 Cr1 121.3(2)
C6 N1 Cr1 120.4(3)
C4 C1 C3 110.4(4)
C4 C1 C2 110.7(4)
C3 C1 C2 111.2(4)
C4 C1 S1 104.2(3)
C3 C1 S1 111.5(3)
C2 C1 S1 108.7(3)
C6 C5 S1 117.5(3)
C7 C6 N1 121.5(4)
C7 C6 C5 119.6(4)
N1 C6 C5 118.7(3)
C6 C7 C8 119.8(4)
C9 C8 C7 119.1(4)
C8 C9 C10 119.4(4)
N1 C10 C9 121.9(4)
N1 C10 C11 119.1(3)
C9 C10 C11 118.9(4)
C10 C11 S2 118.4(3)
C15 C12 C14 110.7(3)
C15 C12 C13 110.8(4)
C14 C12 C13 109.4(3)
C15 C12 S2 104.4(3)
C14 C12 S2 109.9(3)
C13 C12 S2 111.5(3)
C21 O1 C24 103.9(8)
C21 O1 Cr1 129.0(8)
C24 O1 Cr1 123.4(6)
O1 C21 C22 109.6(9)
C23 C22 C21 103.5(9)
C22 C23 C24 107.7(9)
O1 C24 C23 108.7(8)
C21A O1A C24A 104.3(10)
C21A O1A Cr1 123.0(9)
C24A O1A Cr1 121.4(6)
O1A C21A C22A 106.4(10)
C21A C22A C23A 109.1(9)
C22A C23A C24A 101.1(9)
C23A C24A O1A 103.6(9)

loop_
_geom_bond_atom_site_label_1
_geom_bond_atom_site_label_2
_geom_bond_distance
Cr1 O1A 2.069(10)
Cr1 O1 2.069(9)
Cr1 N1 2.160(3)
Cr1 Cl2 2.3882(14)
Cr1 Cl1 2.4096(13)
Cr1 S1 2.7420(13)
Cr1 S2 2.7654(13)
S1 C5 1.800(4)
S1 C1 1.842(4)
S2 C11 1.798(4)
S2 C12 1.843(4)
N1 C10 1.344(5)
N1 C6 1.366(5)
C1 C4 1.514(6)
C1 C3 1.514(6)
C1 C2 1.522(6)
C5 C6 1.520(6)
C6 C7 1.363(6)
C7 C8 1.383(6)
C8 C9 1.365(6)
C9 C10 1.383(5)
C10 C11 1.504(5)
C12 C15 1.527(6)
C12 C14 1.530(6)
C12 C13 1.535(6)
O1 C21 1.424(13)
O1 C24 1.425(15)
C21 C22 1.482(10)
C22 C23 1.442(11)
C23 C24 1.472(10)
O1A C21A 1.416(14)
O1A C24A 1.461(17)
C21A C22A 1.421(10)
C22A C23A 1.443(11)
C23A C24A 1.457(10)
